data_4301505
loop_
_publ_author_name
'Sofia Derossi'
'Lee Brammer'
'Christopher A. Hunter'
'Michael D. Ward'

_publ_contact_author
; 
        Prof. Mike Ward
        Department of Chemistry
        University of Sheffield
        SHEFFIELD
        S3 7HF
;
_publ_contact_author_email m.d.ward@sheffield.ac.uk
_publ_contact_author_fax '0114 2229346'
_publ_section_title
;
Halogen Bonded Supramolecular Assemblies of [Ru(bipy)(CN)4]2- Anions
and N-Methyl-Halopyridinium Cations in the Solid State and in Solution
;
_journal_name_full 'Inorganic Chemistry'
_journal_page_first 1666
_journal_page_last 1677
_journal_paper_doi 10.1021/ic8021529
_journal_volume 48
_journal_year 2009
_chemical_formula_sum 'C26 H26 Br2 N8 O2 Ru'
_chemical_formula_weight 743.44
_chemical_name_systematic
; 
 ? 
;
_space_group_IT_number 14
_symmetry_cell_setting monoclinic
_symmetry_space_group_name_Hall '-P 2yn'
_symmetry_space_group_name_H-M 'P 1 21/n 1'
_atom_sites_solution_hydrogens geom
_atom_sites_solution_primary direct
_atom_sites_solution_secondary difmap
_audit_creation_method SHELXL-97
_cell_angle_alpha 90.00
_cell_angle_beta 102.987(6)
_cell_angle_gamma 90.00
_cell_formula_units_Z 4
_cell_length_a 8.9458(13)
_cell_length_b 31.484(4)
_cell_length_c 10.1277(15)
_cell_measurement_temperature 100(2)
_cell_volume 2779.5(7)
_computing_structure_refinement 'SHELXL-97 (Sheldrick, 1997)'
_computing_structure_solution 'SHELXS-97 (Sheldrick, 1990)'
_diffrn_ambient_temperature 100(2)
_diffrn_measured_fraction_theta_full 0.989
_diffrn_measured_fraction_theta_max 0.989
_diffrn_measurement_device_type 'Bruker CCD area detector'
_diffrn_measurement_method 'phi and omega scans'
_diffrn_radiation_monochromator graphite
_diffrn_radiation_source 'fine-focus sealed tube'
_diffrn_radiation_type MoK\a
_diffrn_radiation_wavelength 0.71073
_diffrn_reflns_av_R_equivalents 0.0734
_diffrn_reflns_av_sigmaI/netI 0.0450
_diffrn_reflns_limit_h_max 12
_diffrn_reflns_limit_h_min -12
_diffrn_reflns_limit_k_max 44
_diffrn_reflns_limit_k_min -44
_diffrn_reflns_limit_l_max 14
_diffrn_reflns_limit_l_min -14
_diffrn_reflns_number 67437
_diffrn_reflns_theta_full 30.64
_diffrn_reflns_theta_max 30.64
_diffrn_reflns_theta_min 1.29
_exptl_absorpt_coefficient_mu 3.479
_exptl_absorpt_correction_T_max 0.6802
_exptl_absorpt_correction_T_min 0.5017
_exptl_absorpt_correction_type multi-scan
_exptl_absorpt_process_details sadabs
_exptl_crystal_colour orange
_exptl_crystal_density_diffrn 1.777
_exptl_crystal_density_method 'not measured'
_exptl_crystal_description block
_exptl_crystal_F_000 1472
_exptl_crystal_size_max 0.23
_exptl_crystal_size_mid 0.12
_exptl_crystal_size_min 0.12
_refine_diff_density_max 1.084
_refine_diff_density_min -0.943
_refine_diff_density_rms 0.139
_refine_ls_extinction_method none
_refine_ls_goodness_of_fit_ref 1.015
_refine_ls_hydrogen_treatment constr
_refine_ls_matrix_type full
_refine_ls_number_parameters 342
_refine_ls_number_reflns 8488
_refine_ls_number_restraints 0
_refine_ls_restrained_S_all 1.015
_refine_ls_R_factor_all 0.0565
_refine_ls_R_factor_gt 0.0355
_refine_ls_shift/su_max 0.001
_refine_ls_shift/su_mean 0.000
_refine_ls_structure_factor_coef Fsqd
_refine_ls_weighting_details 'calc w=1/[\s^2^(Fo^2^)+(0.0321P)^2^+4.9645P] where P=(Fo^2^+2Fc^2^)/3'
_refine_ls_weighting_scheme calc
_refine_ls_wR_factor_gt 0.0760
_refine_ls_wR_factor_ref 0.0837
_reflns_number_gt 6601
_reflns_number_total 8488
_reflns_threshold_expression >2sigma(I)
_cod_data_source_file ic8021529_si_002_2.cif
_cod_data_source_block imw1011
_cod_depositor_comments
;
The following automatic conversions were performed:
'_symmetry_cell_setting' value 'Monoclinic' changed to 'monoclinic'
according to '/home/saulius/struct/CIF-dictionaries/cif_core.dic'
dictionary named 'cif_core.dic' version 2.4.1 from 2010-06-29.

Automatic conversion script
Id: cif_fix_enum 1527 2010-12-29 10:47:43Z saulius 
;
_cod_original_sg_symbol_H-M 'P 21/n'
_cod_database_code 4301505

loop_
_symmetry_equiv_pos_as_xyz
'x, y, z'
'-x+1/2, y+1/2, -z+1/2'
'-x, -y, -z'
'x-1/2, -y-1/2, z-1/2'

loop_
_atom_site_label
_atom_site_type_symbol
_atom_site_fract_x
_atom_site_fract_y
_atom_site_fract_z
_atom_site_U_iso_or_equiv
_atom_site_adp_type
_atom_site_occupancy
_atom_site_symmetry_multiplicity
_atom_site_calc_flag
_atom_site_refinement_flags
_atom_site_disorder_assembly
_atom_site_disorder_group
Ru1 Ru -0.06960(2) 0.124114(7) -0.12134(2) 0.01365(5) Uani 1 1 d . . .
C1 C -0.2512(3) 0.09577(9) -0.2379(3) 0.0186(5) Uani 1 1 d . . .
C2 C -0.0752(3) 0.17354(9) -0.2440(3) 0.0168(5) Uani 1 1 d . . .
C3 C 0.0592(3) 0.09349(8) -0.2356(3) 0.0168(5) Uani 1 1 d . . .
C4 C -0.1970(3) 0.15662(8) -0.0098(3) 0.0163(5) Uani 1 1 d . . .
N1 N -0.3544(3) 0.07673(9) -0.3007(3) 0.0263(6) Uani 1 1 d . . .
N2 N -0.0671(3) 0.20349(8) -0.3096(3) 0.0228(5) Uani 1 1 d . . .
N3 N 0.1272(3) 0.07749(8) -0.3074(3) 0.0243(5) Uani 1 1 d . . .
N4 N -0.2606(3) 0.17490(8) 0.0609(3) 0.0226(5) Uani 1 1 d . . .
N11 N -0.0370(3) 0.07624(7) 0.0288(2) 0.0155(4) Uani 1 1 d . . .
C12 C 0.0800(3) 0.08291(9) 0.1385(3) 0.0170(5) Uani 1 1 d . . .
C13 C 0.1095(3) 0.05478(9) 0.2477(3) 0.0220(6) Uani 1 1 d . . .
H13A H 0.1916 0.0601 0.3235 0.026 Uiso 1 1 calc R . .
C14 C 0.0187(3) 0.01929(9) 0.2448(3) 0.0240(6) Uani 1 1 d . . .
H14A H 0.0377 -0.0003 0.3180 0.029 Uiso 1 1 calc R . .
C15 C -0.1012(3) 0.01266(9) 0.1329(3) 0.0209(6) Uani 1 1 d . . .
H15A H -0.1658 -0.0115 0.1289 0.025 Uiso 1 1 calc R . .
C16 C -0.1254(3) 0.04152(9) 0.0276(3) 0.0181(5) Uani 1 1 d . . .
H16A H -0.2075 0.0367 -0.0486 0.022 Uiso 1 1 calc R . .
N21 N 0.1259(3) 0.14581(7) 0.0208(2) 0.0160(4) Uani 1 1 d . . .
C22 C 0.1715(3) 0.12141(8) 0.1333(3) 0.0163(5) Uani 1 1 d . . .
C23 C 0.3017(3) 0.13190(9) 0.2336(3) 0.0193(6) Uani 1 1 d . . .
H23A H 0.3318 0.1147 0.3121 0.023 Uiso 1 1 calc R . .
C24 C 0.3857(3) 0.16764(9) 0.2171(3) 0.0215(6) Uani 1 1 d . . .
H24A H 0.4764 0.1747 0.2824 0.026 Uiso 1 1 calc R . .
C25 C 0.3359(3) 0.19315(9) 0.1037(3) 0.0222(6) Uani 1 1 d . . .
H25A H 0.3904 0.2182 0.0912 0.027 Uiso 1 1 calc R . .
C26 C 0.2052(3) 0.18131(9) 0.0093(3) 0.0189(5) Uani 1 1 d . . .
H26A H 0.1700 0.1991 -0.0671 0.023 Uiso 1 1 calc R . .
N31 N 0.4078(3) 0.17685(7) 0.6780(2) 0.0178(5) Uani 1 1 d . . .
C32 C 0.2692(3) 0.18696(9) 0.5996(3) 0.0191(5) Uani 1 1 d . . .
H32A H 0.1784 0.1756 0.6195 0.023 Uiso 1 1 calc R . .
C33 C 0.2601(3) 0.21387(9) 0.4905(3) 0.0215(6) Uani 1 1 d . . .
C34 C 0.3928(4) 0.23032(10) 0.4611(3) 0.0241(6) Uani 1 1 d . . .
H34A H 0.3876 0.2494 0.3876 0.029 Uiso 1 1 calc R . .
C35 C 0.5335(4) 0.21824(9) 0.5414(3) 0.0239(6) Uani 1 1 d . . .
H35A H 0.6260 0.2284 0.5216 0.029 Uiso 1 1 calc R . .
C36 C 0.5384(3) 0.19142(9) 0.6503(3) 0.0221(6) Uani 1 1 d . . .
H36A H 0.6345 0.1833 0.7056 0.027 Uiso 1 1 calc R . .
C37 C 0.4179(3) 0.15008(10) 0.7996(3) 0.0220(6) Uani 1 1 d . . .
H37A H 0.5259 0.1459 0.8445 0.033 Uiso 1 1 calc R . .
H37B H 0.3699 0.1225 0.7727 0.033 Uiso 1 1 calc R . .
H37C H 0.3646 0.1641 0.8621 0.033 Uiso 1 1 calc R . .
Br1 Br 0.06429(4) 0.226152(10) 0.38315(3) 0.02611(8) Uani 1 1 d . . .
N41 N 0.7570(3) 0.09117(8) 0.3550(3) 0.0229(5) Uani 1 1 d . . .
C42 C 0.6634(3) 0.09097(9) 0.2303(3) 0.0213(6) Uani 1 1 d . . .
H42A H 0.6647 0.1141 0.1702 0.026 Uiso 1 1 calc R . .
C43 C 0.5661(3) 0.05719(10) 0.1904(3) 0.0225(6) Uani 1 1 d . . .
C44 C 0.5650(4) 0.02309(10) 0.2773(3) 0.0267(6) Uani 1 1 d . . .
H44A H 0.4982 -0.0004 0.2506 0.032 Uiso 1 1 calc R . .
C45 C 0.6639(4) 0.02423(11) 0.4037(3) 0.0305(7) Uani 1 1 d . . .
H45A H 0.6654 0.0013 0.4650 0.037 Uiso 1 1 calc R . .
C46 C 0.7601(4) 0.05838(11) 0.4413(3) 0.0285(7) Uani 1 1 d . . .
H46A H 0.8285 0.0589 0.5278 0.034 Uiso 1 1 calc R . .
C47 C 0.8589(4) 0.12861(10) 0.3981(4) 0.0328(8) Uani 1 1 d . . .
H47A H 0.8432 0.1495 0.3245 0.049 Uiso 1 1 calc R . .
H47B H 0.9663 0.1194 0.4194 0.049 Uiso 1 1 calc R . .
H47C H 0.8342 0.1415 0.4786 0.049 Uiso 1 1 calc R . .
Br2 Br 0.43910(4) 0.058713(10) 0.01454(3) 0.02637(8) Uani 1 1 d . . .
O1W O 0.6925(2) 0.23452(7) 0.2674(2) 0.0252(4) Uiso 1 1 d . . .
H1W H 0.6188 0.2492 0.2342 0.030 Uiso 1 1 d R . .
H2W H 0.7056 0.2156 0.2011 0.030 Uiso 1 1 d R . .
O2W O 0.3496(3) 0.07811(7) 0.5261(2) 0.0268(5) Uiso 1 1 d . . .
H3W H 0.4219 0.0685 0.5709 0.032 Uiso 1 1 d R . .
H4W H 0.2836 0.0777 0.5774 0.032 Uiso 1 1 d R . .

loop_
_atom_site_aniso_label
_atom_site_aniso_U_11
_atom_site_aniso_U_22
_atom_site_aniso_U_33
_atom_site_aniso_U_23
_atom_site_aniso_U_13
_atom_site_aniso_U_12
Ru1 0.01199(9) 0.01371(10) 0.01485(10) -0.00033(8) 0.00219(7) -0.00008(7)
C1 0.0154(12) 0.0223(14) 0.0183(13) 0.0003(11) 0.0042(10) 0.0031(10)
C2 0.0138(11) 0.0196(13) 0.0171(13) 0.0000(10) 0.0035(10) 0.0003(10)
C3 0.0154(12) 0.0149(12) 0.0191(13) 0.0002(10) 0.0016(10) -0.0025(9)
C4 0.0149(12) 0.0139(12) 0.0196(13) 0.0007(10) 0.0028(10) -0.0011(9)
N1 0.0193(12) 0.0340(15) 0.0244(13) -0.0064(11) 0.0022(10) -0.0004(10)
N2 0.0212(12) 0.0226(12) 0.0254(13) 0.0022(10) 0.0066(10) 0.0023(10)
N3 0.0241(12) 0.0212(12) 0.0301(14) -0.0013(10) 0.0115(11) -0.0019(10)
N4 0.0227(12) 0.0218(12) 0.0239(13) 0.0005(10) 0.0063(10) 0.0026(10)
N11 0.0143(10) 0.0148(10) 0.0164(11) -0.0021(8) 0.0013(8) 0.0013(8)
C12 0.0151(12) 0.0177(13) 0.0180(13) -0.0014(10) 0.0032(10) 0.0005(10)
C13 0.0203(13) 0.0228(14) 0.0208(14) 0.0011(11) 0.0003(11) -0.0002(11)
C14 0.0264(15) 0.0191(14) 0.0253(15) 0.0072(11) 0.0033(12) -0.0010(11)
C15 0.0177(13) 0.0192(13) 0.0264(15) 0.0015(11) 0.0063(11) -0.0007(10)
C16 0.0165(12) 0.0162(13) 0.0218(14) -0.0039(10) 0.0048(10) -0.0016(10)
N21 0.0144(10) 0.0144(11) 0.0191(11) -0.0027(9) 0.0034(9) -0.0002(8)
C22 0.0158(11) 0.0157(12) 0.0170(12) -0.0026(10) 0.0032(10) 0.0007(10)
C23 0.0177(12) 0.0202(14) 0.0187(13) -0.0025(10) 0.0012(10) 0.0011(10)
C24 0.0171(13) 0.0224(14) 0.0234(14) -0.0080(11) 0.0011(11) -0.0009(10)
C25 0.0203(13) 0.0193(14) 0.0269(15) -0.0055(11) 0.0053(12) -0.0038(11)
C26 0.0175(12) 0.0159(13) 0.0232(14) -0.0016(10) 0.0048(11) -0.0011(10)
N31 0.0165(11) 0.0182(11) 0.0187(11) -0.0032(9) 0.0039(9) 0.0004(8)
C32 0.0172(12) 0.0187(13) 0.0215(14) -0.0023(11) 0.0043(11) 0.0000(10)
C33 0.0224(13) 0.0182(13) 0.0229(14) -0.0021(11) 0.0033(11) 0.0004(11)
C34 0.0287(15) 0.0199(14) 0.0247(15) -0.0025(11) 0.0079(12) -0.0038(11)
C35 0.0228(14) 0.0215(14) 0.0290(16) -0.0036(12) 0.0088(12) -0.0058(11)
C36 0.0177(13) 0.0213(14) 0.0276(15) -0.0063(12) 0.0056(11) -0.0016(11)
C37 0.0190(13) 0.0276(15) 0.0196(14) 0.0013(11) 0.0048(11) 0.0017(11)
Br1 0.02507(15) 0.02456(15) 0.02533(15) 0.00462(12) -0.00146(12) 0.00024(11)
N41 0.0260(12) 0.0202(12) 0.0226(12) -0.0027(10) 0.0052(10) 0.0006(10)
C42 0.0235(14) 0.0195(14) 0.0221(14) -0.0001(11) 0.0076(11) 0.0011(11)
C43 0.0238(14) 0.0229(14) 0.0214(14) -0.0029(11) 0.0065(12) 0.0017(11)
C44 0.0292(16) 0.0228(15) 0.0308(16) -0.0014(12) 0.0121(13) -0.0020(12)
C45 0.0389(18) 0.0276(16) 0.0282(16) 0.0052(13) 0.0145(14) 0.0019(14)
C46 0.0358(17) 0.0312(17) 0.0186(14) 0.0016(12) 0.0062(13) 0.0061(13)
C47 0.0360(18) 0.0255(16) 0.0325(18) -0.0059(13) -0.0019(14) -0.0041(13)
Br2 0.02692(15) 0.02610(16) 0.02470(15) -0.00517(12) 0.00288(12) -0.00092(12)

loop_
_atom_type_symbol
_atom_type_description
_atom_type_scat_dispersion_real
_atom_type_scat_dispersion_imag
_atom_type_scat_source
C C 0.0033 0.0016 'International Tables Vol C Tables 4.2.6.8 and 6.1.1.4'
H H 0.0000 0.0000 'International Tables Vol C Tables 4.2.6.8 and 6.1.1.4'
N N 0.0061 0.0033 'International Tables Vol C Tables 4.2.6.8 and 6.1.1.4'
Br Br -0.2901 2.4595 'International Tables Vol C Tables 4.2.6.8 and 6.1.1.4'
Ru Ru -1.2594 0.8363 'International Tables Vol C Tables 4.2.6.8 and 6.1.1.4'
O O 0.0106 0.0060 'International Tables Vol C Tables 4.2.6.8 and 6.1.1.4'

loop_
_geom_angle_atom_site_label_1
_geom_angle_atom_site_label_2
_geom_angle_atom_site_label_3
_geom_angle
_geom_angle_site_symmetry_1
_geom_angle_site_symmetry_3
_geom_angle_publ_flag
C2 Ru1 C1 94.46(11) . . ?
C2 Ru1 C3 87.36(11) . . ?
C1 Ru1 C3 86.67(11) . . ?
C2 Ru1 C4 90.82(11) . . ?
C1 Ru1 C4 94.00(11) . . ?
C3 Ru1 C4 178.11(11) . . ?
C2 Ru1 N21 94.23(10) . . ?
C1 Ru1 N21 171.28(10) . . ?
C3 Ru1 N21 93.01(10) . . ?
C4 Ru1 N21 86.60(10) . . ?
C2 Ru1 N11 171.54(10) . . ?
C1 Ru1 N11 93.97(10) . . ?
C3 Ru1 N11 93.81(10) . . ?
C4 Ru1 N11 87.92(10) . . ?
N21 Ru1 N11 77.35(9) . . ?
N1 C1 Ru1 175.3(3) . . ?
N2 C2 Ru1 174.5(2) . . ?
N3 C3 Ru1 175.7(2) . . ?
N4 C4 Ru1 175.3(2) . . ?
C16 N11 C12 118.4(2) . . ?
C16 N11 Ru1 125.84(18) . . ?
C12 N11 Ru1 115.70(18) . . ?
N11 C12 C13 121.5(3) . . ?
N11 C12 C22 115.5(2) . . ?
C13 C12 C22 123.0(2) . . ?
C14 C13 C12 119.5(3) . . ?
C14 C13 H13A 120.3 . . ?
C12 C13 H13A 120.3 . . ?
C13 C14 C15 118.8(3) . . ?
C13 C14 H14A 120.6 . . ?
C15 C14 H14A 120.6 . . ?
C16 C15 C14 119.3(3) . . ?
C16 C15 H15A 120.3 . . ?
C14 C15 H15A 120.3 . . ?
N11 C16 C15 122.5(3) . . ?
N11 C16 H16A 118.8 . . ?
C15 C16 H16A 118.8 . . ?
C26 N21 C22 118.6(2) . . ?
C26 N21 Ru1 125.60(19) . . ?
C22 N21 Ru1 115.80(17) . . ?
N21 C22 C23 121.2(3) . . ?
N21 C22 C12 115.6(2) . . ?
C23 C22 C12 123.1(2) . . ?
C24 C23 C22 119.3(3) . . ?
C24 C23 H23A 120.4 . . ?
C22 C23 H23A 120.4 . . ?
C23 C24 C25 119.2(3) . . ?
C23 C24 H24A 120.4 . . ?
C25 C24 H24A 120.4 . . ?
C26 C25 C24 118.6(3) . . ?
C26 C25 H25A 120.7 . . ?
C24 C25 H25A 120.7 . . ?
N21 C26 C25 123.0(3) . . ?
N21 C26 H26A 118.5 . . ?
C25 C26 H26A 118.5 . . ?
C36 N31 C32 121.5(3) . . ?
C36 N31 C37 118.4(2) . . ?
C32 N31 C37 120.0(2) . . ?
N31 C32 C33 119.8(3) . . ?
N31 C32 H32A 120.1 . . ?
C33 C32 H32A 120.1 . . ?
C32 C33 C34 120.1(3) . . ?
C32 C33 Br1 117.9(2) . . ?
C34 C33 Br1 122.0(2) . . ?
C33 C34 C35 118.6(3) . . ?
C33 C34 H34A 120.7 . . ?
C35 C34 H34A 120.7 . . ?
C36 C35 C34 119.8(3) . . ?
C36 C35 H35A 120.1 . . ?
C34 C35 H35A 120.1 . . ?
N31 C36 C35 120.2(3) . . ?
N31 C36 H36A 119.9 . . ?
C35 C36 H36A 119.9 . . ?
N31 C37 H37A 109.5 . . ?
N31 C37 H37B 109.5 . . ?
H37A C37 H37B 109.5 . . ?
N31 C37 H37C 109.5 . . ?
H37A C37 H37C 109.5 . . ?
H37B C37 H37C 109.5 . . ?
C33 Br1 O1W 163.81(11) . 1_455 ?
C46 N41 C42 121.4(3) . . ?
C46 N41 C47 119.5(3) . . ?
C42 N41 C47 119.1(3) . . ?
N41 C42 C43 119.8(3) . . ?
N41 C42 H42A 120.1 . . ?
C43 C42 H42A 120.1 . . ?
C42 C43 C44 120.3(3) . . ?
C42 C43 Br2 117.7(2) . . ?
C44 C43 Br2 122.0(2) . . ?
C45 C44 C43 118.2(3) . . ?
C45 C44 H44A 120.9 . . ?
C43 C44 H44A 120.9 . . ?
C46 C45 C44 120.4(3) . . ?
C46 C45 H45A 119.8 . . ?
C44 C45 H45A 119.8 . . ?
N41 C46 C45 119.9(3) . . ?
N41 C46 H46A 120.0 . . ?
C45 C46 H46A 120.0 . . ?
N41 C47 H47A 109.5 . . ?
N41 C47 H47B 109.5 . . ?
H47A C47 H47B 109.5 . . ?
N41 C47 H47C 109.5 . . ?
H47A C47 H47C 109.5 . . ?
H47B C47 H47C 109.5 . . ?
H1W O1W H2W 106.8 . . ?
H3W O2W H4W 103.7 . . ?

loop_
_geom_bond_atom_site_label_1
_geom_bond_atom_site_label_2
_geom_bond_distance
_geom_bond_site_symmetry_2
_geom_bond_publ_flag
Ru1 C2 1.985(3) . ?
Ru1 C1 1.992(3) . ?
Ru1 C3 2.048(3) . ?
Ru1 C4 2.050(3) . ?
Ru1 N21 2.113(2) . ?
Ru1 N11 2.115(2) . ?
C1 N1 1.163(4) . ?
C2 N2 1.165(4) . ?
C3 N3 1.162(4) . ?
C4 N4 1.163(4) . ?
N11 C16 1.348(3) . ?
N11 C12 1.360(3) . ?
C12 C13 1.395(4) . ?
C12 C22 1.470(4) . ?
C13 C14 1.378(4) . ?
C13 H13A 0.9500 . ?
C14 C15 1.390(4) . ?
C14 H14A 0.9500 . ?
C15 C16 1.381(4) . ?
C15 H15A 0.9500 . ?
C16 H16A 0.9500 . ?
N21 C26 1.343(4) . ?
N21 C22 1.358(3) . ?
C22 C23 1.402(4) . ?
C23 C24 1.384(4) . ?
C23 H23A 0.9500 . ?
C24 C25 1.390(4) . ?
C24 H24A 0.9500 . ?
C25 C26 1.385(4) . ?
C25 H25A 0.9500 . ?
C26 H26A 0.9500 . ?
N31 C36 1.343(4) . ?
N31 C32 1.351(3) . ?
N31 C37 1.478(4) . ?
C32 C33 1.380(4) . ?
C32 H32A 0.9500 . ?
C33 C34 1.388(4) . ?
C33 Br1 1.882(3) . ?
C34 C35 1.390(4) . ?
C34 H34A 0.9500 . ?
C35 C36 1.381(4) . ?
C35 H35A 0.9500 . ?
C36 H36A 0.9500 . ?
C37 H37A 0.9800 . ?
C37 H37B 0.9800 . ?
C37 H37C 0.9800 . ?
Br1 O1W 3.279(2) 1_455 ?
N41 C46 1.349(4) . ?
N41 C42 1.349(4) . ?
N41 C47 1.494(4) . ?
C42 C43 1.377(4) . ?
C42 H42A 0.9500 . ?
C43 C44 1.390(4) . ?
C43 Br2 1.885(3) . ?
C44 C45 1.384(5) . ?
C44 H44A 0.9500 . ?
C45 C46 1.376(5) . ?
C45 H45A 0.9500 . ?
C46 H46A 0.9500 . ?
C47 H47A 0.9800 . ?
C47 H47B 0.9800 . ?
C47 H47C 0.9800 . ?
O1W H1W 0.8129 . ?
O1W H2W 0.9256 . ?
O2W H3W 0.7639 . ?
O2W H4W 0.8706 . ?
